data_1542674
loop_
_publ_author_name
'Chang, Shao-Ling'
'Lu, Chih-Wen'
'Lai, Yu-Ying'
'Hsu, Jhih-Yang'
'Cheng, Yen-Ju'

_publ_section_title
;
 Synthesis and Molecular Properties of Two Isomeric Dialkylated
 Tetrathienonaphthalenes.
;
_journal_issue 3
_journal_name_full 'Organic letters'
_journal_page_first 368
_journal_page_last 371
_journal_paper_doi 10.1021/acs.orglett.5b03294
_journal_volume 18
_journal_year 2016
_chemical_formula_sum 'C36 H50 S4 Si2'
_chemical_formula_weight 667.18
_space_group_crystal_system triclinic
_space_group_IT_number 2
_space_group_name_Hall '-P 1'
_space_group_name_H-M_alt 'P -1'
_symmetry_space_group_name_Hall '-P 1'
_symmetry_space_group_name_H-M 'P -1'
_atom_sites_solution_hydrogens geom
_audit_creation_method SHELXL-2014/6
_cell_angle_alpha 69.034(2)
_cell_angle_beta 72.015(2)
_cell_angle_gamma 72.867(2)
_cell_formula_units_Z 4
_cell_length_a 12.2329(4)
_cell_length_b 17.7221(6)
_cell_length_c 19.3408(6)
_cell_measurement_reflns_used 8159
_cell_measurement_temperature 100(2)
_cell_measurement_theta_max 26.3809
_cell_measurement_theta_min 2.9431
_cell_volume 3643.1(2)
_computing_cell_refinement 'SAINT V8.34A (Bruker AXS Inc., 2013)'
_computing_data_collection 'APEX2 (Bruker AXS, 2010)'
_computing_data_reduction 'SAINT V8.34A (Bruker AXS Inc., 2013)'
_computing_molecular_graphics 'SHELXTL (Sheldrick, 2008)'
_computing_publication_material SHELXTL
_computing_structure_refinement 'SHELXL-2013 (Sheldrick, 2013)'
_diffrn_ambient_temperature 100(2)
_diffrn_detector_area_resol_mean 8.3333
_diffrn_measured_fraction_theta_full 0.998
_diffrn_measured_fraction_theta_max 0.995
_diffrn_measurement_device_type 'Bruker APEX-II CCD'
_diffrn_measurement_method '\f and \w scans'
_diffrn_radiation_type MoK\a
_diffrn_radiation_wavelength 0.71073
_diffrn_reflns_av_R_equivalents 0.0545
_diffrn_reflns_av_unetI/netI 0.0612
_diffrn_reflns_laue_measured_fraction_full 0.998
_diffrn_reflns_laue_measured_fraction_max 0.995
_diffrn_reflns_limit_h_max 15
_diffrn_reflns_limit_h_min -15
_diffrn_reflns_limit_k_max 22
_diffrn_reflns_limit_k_min -21
_diffrn_reflns_limit_l_max 24
_diffrn_reflns_limit_l_min -24
_diffrn_reflns_number 56225
_diffrn_reflns_point_group_measured_fraction_full 0.998
_diffrn_reflns_point_group_measured_fraction_max 0.995
_diffrn_reflns_theta_full 25.242
_diffrn_reflns_theta_max 26.438
_diffrn_reflns_theta_min 1.158
_exptl_absorpt_coefficient_mu 0.351
_exptl_absorpt_correction_T_max 0.9485
_exptl_absorpt_correction_T_min 0.8690
_exptl_absorpt_correction_type multi-scan
_exptl_absorpt_process_details 'SADABS V2012/1 (Bruker AXS Inc.)'
_exptl_crystal_colour Pink
_exptl_crystal_density_diffrn 1.216
_exptl_crystal_density_meas ?
_exptl_crystal_density_method 'not measured'
_exptl_crystal_description Lump
_exptl_crystal_F_000 1432
_exptl_crystal_size_max 0.26
_exptl_crystal_size_mid 0.22
_exptl_crystal_size_min 0.20
_refine_diff_density_max 1.000
_refine_diff_density_min -0.542
_refine_diff_density_rms 0.147
_refine_ls_extinction_method none
_refine_ls_goodness_of_fit_ref 1.127
_refine_ls_hydrogen_treatment constr
_refine_ls_matrix_type full
_refine_ls_number_parameters 827
_refine_ls_number_reflns 14931
_refine_ls_number_restraints 180
_refine_ls_restrained_S_all 1.121
_refine_ls_R_factor_all 0.0728
_refine_ls_R_factor_gt 0.0511
_refine_ls_shift/su_max 0.069
_refine_ls_shift/su_mean 0.003
_refine_ls_structure_factor_coef Fsqd
_refine_ls_weighting_details 'w=1/[\s^2^(Fo^2^)+(0.0991P)^2^] where P=(Fo^2^+2Fc^2^)/3'
_refine_ls_weighting_scheme calc
_refine_ls_wR_factor_gt 0.1400
_refine_ls_wR_factor_ref 0.1759
_reflns_Friedel_coverage 0.000
_reflns_number_gt 11360
_reflns_number_total 14931
_reflns_threshold_expression 'I > 2\s(I)'
_cod_data_source_file ol5b03294_si_002.cif
_cod_data_source_block 130939lt_0m
_cod_depositor_comments
;
The following automatic conversions were performed:

'_exptl_crystal_density_meas' value 'not measured' was changed to '?'
- the value is perceived as not measured.

Automatic conversion script
Id: cif_fix_values 4268 2015-11-12 08:31:59Z antanas 
;
_cod_database_code 1542674
_shelx_space_group_comment
;
The symmetry employed for this shelxl refinement is uniquely defined
by the following loop, which should always be used as a source of
symmetry information in preference to the above space-group names.
They are only intended as comments.
;
_shelxl_version_number 2014/6

loop_
_space_group_symop_operation_xyz
'x, y, z'
'-x, -y, -z'

loop_
_atom_site_label
_atom_site_type_symbol
_atom_site_fract_x
_atom_site_fract_y
_atom_site_fract_z
_atom_site_U_iso_or_equiv
_atom_site_adp_type
_atom_site_occupancy
_atom_site_site_symmetry_order
_atom_site_calc_flag
_atom_site_refinement_flags_posn
_atom_site_refinement_flags_adp
_atom_site_refinement_flags_occupancy
_atom_site_disorder_assembly
_atom_site_disorder_group
C1 C 0.7288(3) 0.5457(2) 0.35699(19) 0.0336(8) Uani 1 1 d . . . . .
H1A H 0.7035 0.5660 0.3090 0.050 Uiso 1 1 calc R U . . .
H1B H 0.7044 0.5900 0.3810 0.050 Uiso 1 1 calc R U . . .
H1C H 0.6928 0.4989 0.3910 0.050 Uiso 1 1 calc R U . . .
C2 C 0.8649(3) 0.51734(18) 0.34102(17) 0.0245(7) Uani 1 1 d . . . . .
H2 H 0.8839 0.4921 0.3923 0.029 Uiso 1 1 calc R U . . .
C3 C 0.9081(2) 0.66752(17) 0.35808(14) 0.0182(6) Uani 1 1 d . . . . .
C4 C 0.8585(2) 0.71316(17) 0.47569(15) 0.0172(6) Uani 1 1 d . . . . .
C5 C 0.8294(2) 0.72460(18) 0.54812(15) 0.0189(6) Uani 1 1 d . . . . .
H5 H 0.8098 0.6809 0.5926 0.023 Uiso 1 1 calc R U . . .
C6 C 0.8296(2) 0.79977(18) 0.55385(15) 0.0183(6) Uani 1 1 d . . . . .
C7 C 0.7913(2) 0.81463(17) 0.62979(15) 0.0188(6) Uani 1 1 d . . . . .
C8 C 0.7825(2) 0.81874(18) 0.76092(15) 0.0184(6) Uani 1 1 d . . . . .
C9 C 0.7844(3) 0.69498(19) 0.91809(16) 0.0248(7) Uani 1 1 d . . . . .
H9 H 0.8055 0.6848 0.9671 0.030 Uiso 1 1 calc R U . . .
C10 C 0.6563(3) 0.6912(2) 0.93683(17) 0.0310(8) Uani 1 1 d . . . . .
H10A H 0.6315 0.7034 0.8897 0.046 Uiso 1 1 calc R U . . .
H10B H 0.6088 0.7319 0.9636 0.046 Uiso 1 1 calc R U . . .
H10C H 0.6456 0.6357 0.9694 0.046 Uiso 1 1 calc R U . . .
C11 C 0.7043(3) 0.9708(2) 0.8553(2) 0.0441(9) Uani 1 1 d . . . . .
H11A H 0.6346 1.0068 0.8771 0.066 Uiso 1 1 calc R U . . .
H11B H 0.7061 0.9806 0.8018 0.066 Uiso 1 1 calc R U . . .
H11C H 0.7751 0.9830 0.8589 0.066 Uiso 1 1 calc R U . . .
C12 C 0.6993(3) 0.8802(2) 0.89925(16) 0.0287(7) Uani 1 1 d . . . . .
H12 H 0.6212 0.8738 0.8985 0.034 Uiso 1 1 calc R U . . .
C13 C 0.6839(2) 0.85265(17) 0.66249(15) 0.0176(6) Uani 1 1 d . . . . .
C14 C 0.6804(2) 0.85444(17) 0.73672(14) 0.0174(6) Uani 1 1 d . . . . .
H14 H 0.6115 0.8789 0.7670 0.021 Uiso 1 1 calc R U . . .
C15 C 0.5806(3) 0.88798(18) 0.62873(15) 0.0217(6) Uani 1 1 d . . . . .
C16 C 0.4246(3) 0.9197(2) 0.55997(19) 0.0351(8) Uani 1 1 d . . . . .
H16 H 0.3748 0.9231 0.5293 0.042 Uiso 1 1 calc R U . . .
C17 C 0.3996(3) 0.9683(2) 0.60612(18) 0.0341(8) Uani 1 1 d . . . . .
H17 H 0.3301 1.0096 0.6115 0.041 Uiso 1 1 calc R U . . .
C18 C 0.4891(3) 0.9498(2) 0.64496(17) 0.0298(7) Uani 1 1 d . . . . .
H18 H 0.4859 0.9780 0.6793 0.036 Uiso 1 1 calc R U . . .
C19 C 0.8608(2) 0.86453(17) 0.48640(15) 0.0183(6) Uani 1 1 d . . . . .
C20 C 0.8891(2) 0.85172(17) 0.41451(15) 0.0176(6) Uani 1 1 d . . . . .
C21 C 0.9013(3) 0.99125(19) 0.40675(16) 0.0264(7) Uani 1 1 d . . . . .
H21 H 0.9112 1.0464 0.3928 0.032 Uiso 1 1 calc R U . . .
C22 C 0.8680(3) 0.94510(18) 0.47954(16) 0.0235(7) Uani 1 1 d . . . . .
H22 H 0.8510 0.9651 0.5220 0.028 Uiso 1 1 calc R U . . .
C23 C 0.8874(2) 0.77545(17) 0.40760(14) 0.0166(6) Uani 1 1 d . . . . .
C24 C 0.9071(3) 0.4465(2) 0.3039(2) 0.0388(9) Uani 1 1 d . . . . .
H24A H 0.8664 0.4013 0.3358 0.058 Uiso 1 1 calc R U . . .
H24B H 0.9920 0.4262 0.2990 0.058 Uiso 1 1 calc R U . . .
H24C H 0.8896 0.4670 0.2535 0.058 Uiso 1 1 calc R U . . .
C25 C 0.9171(3) 0.67422(19) 0.19625(16) 0.0304(7) Uani 1 1 d . . . . .
H25 H 0.9615 0.7191 0.1808 0.036 Uiso 1 1 calc R U . . .
C26 C 0.7897(3) 0.7172(2) 0.1965(2) 0.0467(10) Uani 1 1 d . . . . .
H26A H 0.7857 0.7627 0.1494 0.070 Uiso 1 1 calc R U . . .
H26B H 0.7559 0.7390 0.2402 0.070 Uiso 1 1 calc R U . . .
H26C H 0.7453 0.6776 0.2000 0.070 Uiso 1 1 calc R U . . .
C27 C 0.9670(4) 0.6303(2) 0.13327(19) 0.0563(12) Uani 1 1 d . . . . .
H27A H 0.9252 0.5862 0.1451 0.084 Uiso 1 1 calc R U . . .
H27B H 1.0509 0.6066 0.1307 0.084 Uiso 1 1 calc R U . . .
H27C H 0.9566 0.6703 0.0842 0.084 Uiso 1 1 calc R U . . .
C28 C 1.1106(3) 0.55677(17) 0.27941(16) 0.0234(7) Uani 1 1 d . . . . .
H28 H 1.1310 0.5204 0.2460 0.028 Uiso 1 1 calc R U . . .
C29 C 1.1420(3) 0.50285(18) 0.35501(16) 0.0267(7) Uani 1 1 d . . . . .
H29A H 1.2262 0.4782 0.3462 0.040 Uiso 1 1 calc R U . . .
H29B H 1.0970 0.4589 0.3782 0.040 Uiso 1 1 calc R U . . .
H29C H 1.1230 0.5368 0.3892 0.040 Uiso 1 1 calc R U . . .
C30 C 1.1859(3) 0.62303(19) 0.23997(17) 0.0295(7) Uani 1 1 d . . . . .
H30A H 1.1651 0.6615 0.2701 0.044 Uiso 1 1 calc R U . . .
H30B H 1.1714 0.6533 0.1891 0.044 Uiso 1 1 calc R U . . .
H30C H 1.2692 0.5964 0.2356 0.044 Uiso 1 1 calc R U . . .
C31 C 0.9144(2) 0.74835(17) 0.34181(15) 0.0184(6) Uani 1 1 d . . . . .
H31 H 0.9348 0.7831 0.2914 0.022 Uiso 1 1 calc R U . . .
C32 C 0.9689(3) 0.80247(19) 0.84008(17) 0.0253(7) Uani 1 1 d . . . . .
H32 H 1.0140 0.7634 0.8095 0.030 Uiso 1 1 calc R U . . .
C33 C 1.0131(3) 0.7687(2) 0.91359(19) 0.0381(9) Uani 1 1 d . . . . .
H33A H 1.0980 0.7655 0.9012 0.057 Uiso 1 1 calc R U . . .
H33B H 0.9966 0.7134 0.9410 0.057 Uiso 1 1 calc R U . . .
H33C H 0.9730 0.8054 0.9456 0.057 Uiso 1 1 calc R U . . .
C34 C 1.0011(3) 0.8855(2) 0.7926(2) 0.0420(9) Uani 1 1 d . . . . .
H34A H 0.9730 0.9235 0.8238 0.063 Uiso 1 1 calc R U . . .
H34B H 0.9645 0.9086 0.7490 0.063 Uiso 1 1 calc R U . . .
H34C H 1.0867 0.8781 0.7745 0.063 Uiso 1 1 calc R U . . .
C35 C 0.8622(3) 0.6266(2) 0.88389(19) 0.0338(8) Uani 1 1 d . . . . .
H35A H 0.8464 0.5731 0.9185 0.051 Uiso 1 1 calc R U . . .
H35B H 0.9449 0.6274 0.8763 0.051 Uiso 1 1 calc R U . . .
H35C H 0.8455 0.6354 0.8349 0.051 Uiso 1 1 calc R U . . .
C36 C 0.6946(3) 0.8650(3) 0.98309(19) 0.0499(10) Uani 1 1 d . . . . .
H36A H 0.7657 0.8761 0.9874 0.075 Uiso 1 1 calc R U . . .
H36B H 0.6896 0.8074 1.0113 0.075 Uiso 1 1 calc R U . . .
H36C H 0.6254 0.9018 1.0042 0.075 Uiso 1 1 calc R U . . .
C37 C 0.1966(3) 0.8247(2) 0.50973(16) 0.0336(8) Uani 1 1 d . . . . .
H37A H 0.2665 0.8282 0.5220 0.050 Uiso 1 1 calc R U . . .
H37B H 0.1789 0.7697 0.5368 0.050 Uiso 1 1 calc R U . . .
H37C H 0.1297 0.8666 0.5253 0.050 Uiso 1 1 calc R U . . .
C38 C 0.2195(3) 0.83966(19) 0.42340(16) 0.0254(7) Uani 1 1 d . . . . .
H38 H 0.1443 0.8375 0.4146 0.031 Uiso 1 1 calc R U . . .
C39 C 0.3227(2) 0.77481(18) 0.28832(15) 0.0208(6) Uani 1 1 d . . . . .
C40 C 0.3504(2) 0.76747(17) 0.15609(15) 0.0190(6) Uani 1 1 d . . . . .
C41 C 0.3811(2) 0.75053(17) 0.08582(15) 0.0189(6) Uani 1 1 d . . . . .
H41 H 0.4556 0.7177 0.0704 0.023 Uiso 1 1 calc R U . . .
C42 C 0.3019(2) 0.78209(17) 0.03968(15) 0.0184(6) Uani 1 1 d . . . . .
C43 C 0.3300(2) 0.76366(17) -0.03360(15) 0.0177(6) Uani 1 1 d . . . . .
C44 C 0.3753(2) 0.69013(17) -0.13288(15) 0.0182(6) Uani 1 1 d . . . . .
C45 C 0.5768(2) 0.57131(18) -0.20422(15) 0.0217(6) Uani 1 1 d . . . . .
H45 H 0.5952 0.5324 -0.2350 0.026 Uiso 1 1 calc R U . . .
C46 C 0.6182(3) 0.52194(19) -0.13040(17) 0.0268(7) Uani 1 1 d . . . . .
H46A H 0.7035 0.5021 -0.1424 0.040 Uiso 1 1 calc R U . . .
H46B H 0.5797 0.4747 -0.1041 0.040 Uiso 1 1 calc R U . . .
H46C H 0.5977 0.5575 -0.0975 0.040 Uiso 1 1 calc R U . . .
C47 C 0.3773(3) 0.4475(2) -0.15005(19) 0.0361(8) Uani 1 1 d . . . . .
H47A H 0.3435 0.4018 -0.1113 0.054 Uiso 1 1 calc R U . . .
H47B H 0.4632 0.4313 -0.1605 0.054 Uiso 1 1 calc R U . . .
H47C H 0.3510 0.4607 -0.1968 0.054 Uiso 1 1 calc R U . . .
C48 C 0.3369(3) 0.52371(18) -0.12100(17) 0.0246(7) Uani 1 1 d . . . . .
H48 H 0.3619 0.5056 -0.0720 0.030 Uiso 1 1 calc R U . . .
C49 C 0.2026(3) 0.5468(2) -0.1006(2) 0.0405(9) Uani 1 1 d . . . . .
H49A H 0.1726 0.5600 -0.1459 0.061 Uiso 1 1 calc R U . . .
H49B H 0.1775 0.5949 -0.0815 0.061 Uiso 1 1 calc R U . . .
H49C H 0.1718 0.5001 -0.0612 0.061 Uiso 1 1 calc R U . . .
C50 C 0.3394(2) 0.81648(17) -0.10633(15) 0.0178(6) Uani 1 1 d . . . . .
C55 C 0.3657(2) 0.77417(17) -0.16186(15) 0.0180(6) Uani 1 1 d . . . . .
H55 H 0.3757 0.8020 -0.2148 0.022 Uiso 1 1 calc R U . . .
C56 C 0.1907(2) 0.83173(17) 0.06356(15) 0.0178(6) Uani 1 1 d . . . . .
C57 C 0.1626(2) 0.84859(16) 0.13335(15) 0.0174(6) Uani 1 1 d . . . . .
C58 C 0.0000(3) 0.90883(18) 0.06614(15) 0.0223(6) Uani 1 1 d . . . . .
H58 H -0.0710 0.9357 0.0496 0.027 Uiso 1 1 calc R U . . .
C59 C 0.0948(2) 0.86772(17) 0.02639(16) 0.0210(6) Uani 1 1 d . . . . .
H59 H 0.0977 0.8631 -0.0216 0.025 Uiso 1 1 calc R U . . .
C60 C 0.2422(2) 0.81592(17) 0.18153(15) 0.0182(6) Uani 1 1 d . . . . .
C61 C 0.2930(3) 0.65206(19) 0.44768(17) 0.0273(7) Uani 1 1 d . . . . .
H61 H 0.3040 0.6411 0.4998 0.033 Uiso 1 1 calc R U . . .
C62 C 0.3719(3) 0.5793(2) 0.41812(19) 0.0366(8) Uani 1 1 d . . . . .
H62A H 0.3479 0.5277 0.4520 0.055 Uiso 1 1 calc R U . . .
H62B H 0.4540 0.5758 0.4168 0.055 Uiso 1 1 calc R U . . .
H62C H 0.3641 0.5880 0.3667 0.055 Uiso 1 1 calc R U . . .
C63 C 0.1632(3) 0.6546(2) 0.45599(17) 0.0299(7) Uani 1 1 d . . . . .
H63A H 0.1476 0.6695 0.4055 0.045 Uiso 1 1 calc R U . . .
H63B H 0.1137 0.6958 0.4817 0.045 Uiso 1 1 calc R U . . .
H63C H 0.1455 0.6002 0.4861 0.045 Uiso 1 1 calc R U . . .
C64 C 0.4917(3) 0.7477(2) 0.38634(17) 0.0310(8) Uani 1 1 d . . . . .
H64 H 0.5403 0.7101 0.3549 0.037 Uiso 1 1 calc R U . . .
C65 C 0.5336(3) 0.8288(3) 0.3480(2) 0.0500(10) Uani 1 1 d . . . . .
H65A H 0.4906 0.8675 0.3777 0.075 Uiso 1 1 calc R U . . .
H65B H 0.5192 0.8524 0.2967 0.075 Uiso 1 1 calc R U . . .
H65C H 0.6179 0.8187 0.3450 0.075 Uiso 1 1 calc R U . . .
C66 C 0.5226(3) 0.7077(2) 0.46486(19) 0.0398(9) Uani 1 1 d . . . . .
H66A H 0.6059 0.7052 0.4593 0.060 Uiso 1 1 calc R U . . .
H66B H 0.5072 0.6517 0.4862 0.060 Uiso 1 1 calc R U . . .
H66C H 0.4745 0.7409 0.4990 0.060 Uiso 1 1 calc R U . . .
C67 C 0.2387(3) 0.9275(2) 0.37903(18) 0.0395(9) Uani 1 1 d . . . . .
H67A H 0.1648 0.9673 0.3885 0.059 Uiso 1 1 calc R U . . .
H67B H 0.2646 0.9328 0.3245 0.059 Uiso 1 1 calc R U . . .
H67C H 0.2988 0.9386 0.3957 0.059 Uiso 1 1 calc R U . . .
C68 C 0.2282(3) 0.81935(17) 0.25669(15) 0.0203(6) Uani 1 1 d . . . . .
H68 H 0.1599 0.8496 0.2823 0.024 Uiso 1 1 calc R U . . .
C69 C 0.3718(3) 0.6685(2) -0.28009(16) 0.0278(7) Uani 1 1 d . . . . .
H69 H 0.4193 0.7124 -0.3055 0.033 Uiso 1 1 calc R U . . .
C70 C 0.2439(3) 0.7139(2) -0.2755(2) 0.0392(9) Uani 1 1 d . . . . .
H70A H 0.2351 0.7523 -0.3255 0.059 Uiso 1 1 calc R U . . .
H70B H 0.2207 0.7447 -0.2382 0.059 Uiso 1 1 calc R U . . .
H70C H 0.1938 0.6737 -0.2597 0.059 Uiso 1 1 calc R U . . .
C71 C 0.4095(3) 0.6137(2) -0.33216(18) 0.0408(9) Uani 1 1 d . . . . .
H71A H 0.3679 0.5679 -0.3091 0.061 Uiso 1 1 calc R U . . .
H71B H 0.4944 0.5916 -0.3395 0.061 Uiso 1 1 calc R U . . .
H71C H 0.3905 0.6463 -0.3815 0.061 Uiso 1 1 calc R U . . .
C72 C 0.6442(3) 0.64066(19) -0.25159(17) 0.0266(7) Uani 1 1 d . . . . .
H72A H 0.6250 0.6817 -0.2243 0.040 Uiso 1 1 calc R U . . .
H72B H 0.6220 0.6672 -0.3006 0.040 Uiso 1 1 calc R U . . .
H72C H 0.7289 0.6174 -0.2601 0.040 Uiso 1 1 calc R U . . .
S1 S 0.88695(6) 0.78222(5) 0.68944(4) 0.02260(18) Uani 1 1 d . . . . .
S2 S 0.55649(7) 0.85206(5) 0.56395(5) 0.0292(2) Uani 1 1 d . . . . .
S3 S 0.86744(7) 0.62318(4) 0.45596(4) 0.02124(18) Uani 1 1 d . . . . .
S4 S 0.92377(7) 0.93819(4) 0.34183(4) 0.02194(18) Uani 1 1 d . . . . .
S6 S 0.35172(6) 0.66350(4) -0.03486(4) 0.01986(17) Uani 1 1 d . . . . .
S7 S 0.02255(6) 0.90713(5) 0.15123(4) 0.02146(18) Uani 1 1 d . . . . .
S8 S 0.43327(6) 0.72921(5) 0.22437(4) 0.02404(18) Uani 1 1 d . . . . .
Si1 Si 0.94780(7) 0.60359(5) 0.29105(4) 0.01964(19) Uani 1 1 d . . . . .
Si2 Si 0.81016(7) 0.80099(5) 0.85616(4) 0.01892(19) Uani 1 1 d . . . . .
Si3 Si 0.41267(7) 0.61179(5) -0.18535(4) 0.01773(18) Uani 1 1 d . . . . .
Si4 Si 0.33378(7) 0.75476(5) 0.38850(4) 0.02132(19) Uani 1 1 d . . . . .
S5 S 0.36784(17) 0.95532(9) -0.08081(9) 0.0267(3) Uani 0.865(4) 1 d D U P A 1
C51 C 0.3245(15) 0.9079(3) -0.1284(7) 0.0164(11) Uani 0.865(4) 1 d D U P A 1
C52 C 0.3290(6) 1.0513(3) -0.1425(3) 0.0247(11) Uani 0.865(4) 1 d D U P A 1
H52 H 0.3383 1.1012 -0.1394 0.030 Uiso 0.865(4) 1 calc R U P A 1
C53 C 0.2830(6) 1.0464(3) -0.1963(3) 0.0259(12) Uani 0.865(4) 1 d D U P A 1
H53 H 0.2563 1.0930 -0.2352 0.031 Uiso 0.865(4) 1 calc R U P A 1
C54 C 0.2797(10) 0.9652(8) -0.1880(7) 0.029(3) Uani 0.865(4) 1 d D U P A 1
H54 H 0.2493 0.9511 -0.2204 0.034 Uiso 0.865(4) 1 calc R U P A 1
S5' S 0.2584(19) 0.9669(13) -0.1945(11) 0.023(3) Uani 0.135(4) 1 d D U P A 2
C51' C 0.325(11) 0.9002(17) -0.123(6) 0.023(6) Uani 0.135(4) 1 d D U P A 2
C52' C 0.275(4) 1.0520(17) -0.179(2) 0.023(5) Uani 0.135(4) 1 d D U P A 2
H52' H 0.2446 1.1074 -0.2053 0.028 Uiso 0.135(4) 1 calc R U P A 2
C53' C 0.339(4) 1.0302(18) -0.126(2) 0.025(5) Uani 0.135(4) 1 d D U P A 2
H53' H 0.3648 1.0682 -0.1135 0.030 Uiso 0.135(4) 1 calc R U P A 2
C54' C 0.360(4) 0.945(2) -0.091(2) 0.029(6) Uani 0.135(4) 1 d D U P A 2
H54' H 0.3960 0.9193 -0.0489 0.034 Uiso 0.135(4) 1 calc R U P A 2

loop_
_atom_site_aniso_label
_atom_site_aniso_U_11
_atom_site_aniso_U_22
_atom_site_aniso_U_33
_atom_site_aniso_U_23
_atom_site_aniso_U_13
_atom_site_aniso_U_12
C1 0.0364(19) 0.035(2) 0.0352(19) -0.0130(16) -0.0086(15) -0.0120(15)
C2 0.0346(17) 0.0202(16) 0.0226(15) -0.0059(13) -0.0101(13) -0.0083(13)
C3 0.0257(15) 0.0180(15) 0.0110(13) -0.0059(11) -0.0044(11) -0.0025(12)
C4 0.0200(14) 0.0171(15) 0.0154(13) -0.0068(12) -0.0025(11) -0.0044(11)
C5 0.0231(15) 0.0196(15) 0.0126(13) -0.0033(12) -0.0018(11) -0.0067(12)
C6 0.0199(14) 0.0221(16) 0.0131(13) -0.0080(12) -0.0031(11) -0.0020(12)
C7 0.0244(15) 0.0193(15) 0.0136(13) -0.0070(12) -0.0013(11) -0.0060(12)
C8 0.0203(14) 0.0223(16) 0.0139(13) -0.0091(12) 0.0016(11) -0.0076(12)
C9 0.0323(17) 0.0290(17) 0.0167(14) -0.0015(13) -0.0064(13) -0.0173(14)
C10 0.0354(18) 0.039(2) 0.0211(16) -0.0056(15) -0.0015(14) -0.0208(15)
C11 0.061(2) 0.033(2) 0.038(2) -0.0195(17) -0.0086(18) -0.0006(18)
C12 0.0327(17) 0.040(2) 0.0175(15) -0.0131(14) -0.0046(13) -0.0084(15)
C13 0.0231(15) 0.0179(15) 0.0133(13) -0.0058(12) -0.0014(11) -0.0080(12)
C14 0.0206(14) 0.0215(15) 0.0113(13) -0.0081(12) 0.0007(11) -0.0065(12)
C15 0.0308(16) 0.0257(17) 0.0100(13) -0.0052(12) -0.0012(12) -0.0116(13)
C16 0.0289(18) 0.046(2) 0.0351(19) -0.0112(17) -0.0148(15) -0.0073(16)
C17 0.0250(17) 0.038(2) 0.0349(19) -0.0127(16) -0.0085(14) 0.0034(15)
C18 0.0242(16) 0.039(2) 0.0220(15) -0.0073(15) -0.0038(13) -0.0032(14)
C19 0.0193(14) 0.0209(15) 0.0128(13) -0.0092(12) -0.0021(11) 0.0022(12)
C20 0.0202(14) 0.0175(15) 0.0126(13) -0.0061(11) -0.0018(11) -0.0002(11)
C21 0.0353(18) 0.0213(16) 0.0231(16) -0.0117(13) -0.0016(13) -0.0055(13)
C22 0.0311(17) 0.0244(16) 0.0151(14) -0.0073(13) -0.0030(12) -0.0065(13)
C23 0.0182(14) 0.0181(15) 0.0132(13) -0.0077(12) -0.0022(11) -0.0012(11)
C24 0.051(2) 0.0260(19) 0.045(2) -0.0174(17) -0.0050(17) -0.0139(16)
C25 0.055(2) 0.0220(17) 0.0185(15) -0.0070(13) -0.0131(15) -0.0070(15)
C26 0.066(3) 0.035(2) 0.036(2) -0.0049(17) -0.0300(19) 0.0050(19)
C27 0.101(3) 0.044(2) 0.0196(17) -0.0128(17) -0.024(2) 0.007(2)
C28 0.0360(17) 0.0169(15) 0.0176(14) -0.0101(12) 0.0002(13) -0.0064(13)
C29 0.0376(18) 0.0214(16) 0.0218(15) -0.0073(13) -0.0077(14) -0.0048(14)
C30 0.0376(18) 0.0248(17) 0.0257(16) -0.0110(14) 0.0004(14) -0.0095(14)
C31 0.0244(15) 0.0177(15) 0.0104(13) -0.0031(11) -0.0016(11) -0.0041(12)
C32 0.0265(16) 0.0315(18) 0.0234(15) -0.0090(14) -0.0048(13) -0.0138(14)
C33 0.0296(18) 0.058(2) 0.0365(19) -0.0172(18) -0.0126(15) -0.0129(17)
C34 0.039(2) 0.038(2) 0.048(2) -0.0089(18) -0.0001(17) -0.0208(17)
C35 0.0372(19) 0.0286(18) 0.0342(19) -0.0029(15) -0.0080(15) -0.0127(15)
C36 0.062(3) 0.067(3) 0.0258(18) -0.0282(19) -0.0058(17) -0.007(2)
C37 0.0392(19) 0.046(2) 0.0209(16) -0.0211(16) -0.0003(14) -0.0087(16)
C38 0.0328(17) 0.0297(17) 0.0171(15) -0.0134(13) -0.0037(13) -0.0052(14)
C39 0.0254(15) 0.0239(16) 0.0161(14) -0.0117(12) -0.0001(12) -0.0070(13)
C40 0.0227(15) 0.0216(16) 0.0143(13) -0.0082(12) -0.0035(11) -0.0039(12)
C41 0.0210(15) 0.0204(15) 0.0151(13) -0.0093(12) -0.0015(11) -0.0015(12)
C42 0.0240(15) 0.0176(15) 0.0135(13) -0.0073(12) -0.0007(11) -0.0044(12)
C43 0.0191(14) 0.0194(15) 0.0161(14) -0.0092(12) -0.0026(11) -0.0026(12)
C44 0.0201(14) 0.0228(16) 0.0112(13) -0.0050(12) -0.0009(11) -0.0064(12)
C45 0.0262(16) 0.0200(15) 0.0187(14) -0.0096(12) -0.0027(12) -0.0022(12)
C46 0.0265(16) 0.0259(17) 0.0265(16) -0.0100(14) -0.0057(13) -0.0009(13)
C47 0.059(2) 0.0249(18) 0.0321(18) -0.0109(15) -0.0119(17) -0.0140(16)
C48 0.0326(17) 0.0228(16) 0.0216(15) -0.0079(13) -0.0064(13) -0.0084(13)
C49 0.0344(19) 0.042(2) 0.048(2) -0.0142(18) 0.0000(16) -0.0197(17)
C50 0.0178(14) 0.0205(15) 0.0160(14) -0.0081(12) -0.0009(11) -0.0053(12)
C55 0.0190(14) 0.0228(16) 0.0126(13) -0.0076(12) -0.0013(11) -0.0043(12)
C56 0.0246(15) 0.0164(15) 0.0114(13) -0.0049(11) -0.0020(11) -0.0039(12)
C57 0.0239(15) 0.0113(14) 0.0145(13) -0.0040(11) -0.0007(11) -0.0036(11)
C58 0.0249(16) 0.0216(16) 0.0165(14) -0.0034(12) -0.0043(12) -0.0024(12)
C59 0.0232(15) 0.0219(16) 0.0174(14) -0.0078(12) -0.0022(12) -0.0038(12)
C60 0.0252(15) 0.0161(14) 0.0138(13) -0.0062(12) -0.0020(11) -0.0053(12)
C61 0.0349(18) 0.0313(18) 0.0175(15) -0.0063(13) -0.0095(13) -0.0070(14)
C62 0.046(2) 0.0298(19) 0.0322(18) -0.0093(16) -0.0113(16) -0.0023(16)
C63 0.0396(19) 0.0314(18) 0.0200(15) -0.0031(14) -0.0056(14) -0.0160(15)
C64 0.0274(17) 0.045(2) 0.0257(16) -0.0163(16) -0.0046(13) -0.0083(15)
C65 0.039(2) 0.061(3) 0.051(2) -0.010(2) -0.0050(18) -0.026(2)
C66 0.0319(19) 0.060(3) 0.0345(19) -0.0215(18) -0.0087(15) -0.0084(17)
C67 0.064(2) 0.0301(19) 0.0272(17) -0.0173(15) -0.0066(17) -0.0066(17)
C68 0.0279(16) 0.0187(15) 0.0145(13) -0.0101(12) 0.0007(12) -0.0044(12)
C69 0.0346(18) 0.0317(18) 0.0190(15) -0.0089(14) -0.0077(13) -0.0058(14)
C70 0.046(2) 0.043(2) 0.0346(19) -0.0121(17) -0.0226(17) -0.0022(17)
C71 0.064(2) 0.045(2) 0.0204(16) -0.0151(16) -0.0122(16) -0.0108(19)
C72 0.0251(16) 0.0296(18) 0.0256(16) -0.0131(14) -0.0002(13) -0.0061(13)
S1 0.0217(4) 0.0304(4) 0.0160(3) -0.0120(3) -0.0028(3) -0.0010(3)
S2 0.0330(4) 0.0329(5) 0.0294(4) -0.0150(4) -0.0154(3) -0.0018(4)
S3 0.0344(4) 0.0183(4) 0.0121(3) -0.0054(3) -0.0021(3) -0.0092(3)
S4 0.0340(4) 0.0157(4) 0.0144(3) -0.0065(3) -0.0005(3) -0.0053(3)
S6 0.0284(4) 0.0183(4) 0.0116(3) -0.0059(3) -0.0028(3) -0.0031(3)
S7 0.0239(4) 0.0210(4) 0.0146(3) -0.0070(3) -0.0012(3) 0.0013(3)
S8 0.0244(4) 0.0327(4) 0.0163(4) -0.0140(3) -0.0049(3) 0.0010(3)
Si1 0.0338(5) 0.0143(4) 0.0121(4) -0.0053(3) -0.0053(3) -0.0049(3)
Si2 0.0230(4) 0.0243(4) 0.0123(4) -0.0059(3) -0.0032(3) -0.0092(3)
Si3 0.0233(4) 0.0181(4) 0.0142(4) -0.0086(3) -0.0031(3) -0.0042(3)
Si4 0.0264(4) 0.0268(5) 0.0141(4) -0.0106(3) -0.0030(3) -0.0064(4)
S5 0.0370(6) 0.0203(6) 0.0296(6) -0.0106(4) -0.0141(5) -0.0047(5)
C51 0.021(2) 0.016(2) 0.011(3) -0.006(2) 0.002(2) -0.005(2)
C52 0.032(2) 0.014(2) 0.025(3) -0.005(2) -0.003(2) -0.006(2)
C53 0.031(2) 0.022(2) 0.018(2) -0.0029(17) -0.002(2) -0.0024(18)
C54 0.036(5) 0.031(4) 0.023(4) -0.010(3) -0.004(3) -0.013(3)
S5' 0.032(5) 0.018(4) 0.014(4) -0.001(3) -0.005(4) -0.003(4)
C51' 0.027(9) 0.023(8) 0.017(9) 0.001(8) -0.006(8) -0.009(8)
C52' 0.035(8) 0.011(7) 0.022(9) -0.008(7) -0.003(8) -0.002(7)
C53' 0.037(8) 0.013(8) 0.026(9) -0.008(7) -0.006(7) -0.005(8)
C54' 0.034(9) 0.013(8) 0.026(9) 0.007(8) -0.005(8) -0.006(8)

loop_
_atom_type_symbol
_atom_type_description
_atom_type_scat_dispersion_real
_atom_type_scat_dispersion_imag
_atom_type_scat_source
C C 0.0033 0.0016 'International Tables Vol C Tables 4.2.6.8 and 6.1.1.4'
H H 0.0000 0.0000 'International Tables Vol C Tables 4.2.6.8 and 6.1.1.4'
Si Si 0.0817 0.0704 'International Tables Vol C Tables 4.2.6.8 and 6.1.1.4'
S S 0.1246 0.1234 'International Tables Vol C Tables 4.2.6.8 and 6.1.1.4'

loop_
_geom_angle_atom_site_label_1
_geom_angle_atom_site_label_2
_geom_angle_atom_site_label_3
_geom_angle
C2 C1 H1A 109.5
C2 C1 H1B 109.5
H1A C1 H1B 109.5
C2 C1 H1C 109.5
H1A C1 H1C 109.5
H1B C1 H1C 109.5
C24 C2 C1 111.2(3)
C24 C2 Si1 113.9(2)
C1 C2 Si1 114.8(2)
C24 C2 H2 105.3
C1 C2 H2 105.3
Si1 C2 H2 105.3
C31 C3 S3 110.45(19)
C31 C3 Si1 128.7(2)
S3 C3 Si1 120.68(16)
C23 C4 C5 123.2(3)
C23 C4 S3 110.02(19)
C5 C4 S3 126.8(2)
C6 C5 C4 119.3(3)
C6 C5 H5 120.3
C4 C5 H5 120.3
C5 C6 C19 119.6(2)
C5 C6 C7 119.9(2)
C19 C6 C7 120.4(2)
C13 C7 C6 128.2(3)
C13 C7 S1 110.7(2)
C6 C7 S1 121.1(2)
C14 C8 S1 108.12(19)
C14 C8 Si2 128.6(2)
S1 C8 Si2 123.13(16)
C10 C9 C35 111.0(3)
C10 C9 Si2 111.4(2)
C35 C9 Si2 112.7(2)
C10 C9 H9 107.1
C35 C9 H9 107.1
Si2 C9 H9 107.1
C9 C10 H10A 109.5
C9 C10 H10B 109.5
H10A C10 H10B 109.5
C9 C10 H10C 109.5
H10A C10 H10C 109.5
H10B C10 H10C 109.5
C12 C11 H11A 109.5
C12 C11 H11B 109.5
H11A C11 H11B 109.5
C12 C11 H11C 109.5
H11A C11 H11C 109.5
H11B C11 H11C 109.5
C36 C12 C11 109.6(3)
C36 C12 Si2 114.2(2)
C11 C12 Si2 116.2(2)
C36 C12 H12 105.3
C11 C12 H12 105.3
Si2 C12 H12 105.3
C7 C13 C14 111.9(3)
C7 C13 C15 126.0(2)
C14 C13 C15 122.0(2)
C8 C14 C13 115.6(2)
C8 C14 H14 122.2
C13 C14 H14 122.2
C18 C15 C13 126.7(3)
C18 C15 S2 110.0(2)
C13 C15 S2 123.2(2)
C17 C16 S2 111.7(2)
C17 C16 H16 124.1
S2 C16 H16 124.1
C16 C17 C18 111.9(3)
C16 C17 H17 124.0
C18 C17 H17 124.0
C15 C18 C17 114.0(3)
C15 C18 H18 123.0
C17 C18 H18 123.0
C20 C19 C22 111.2(2)
C20 C19 C6 120.0(3)
C22 C19 C6 128.7(2)
C19 C20 C23 121.1(3)
C19 C20 S4 111.7(2)
C23 C20 S4 127.2(2)
C22 C21 S4 112.3(2)
C22 C21 H21 123.8
S4 C21 H21 123.8
C21 C22 C19 113.7(3)
C21 C22 H22 123.1
C19 C22 H22 123.1
C4 C23 C20 116.7(2)
C4 C23 C31 112.5(2)
C20 C23 C31 130.7(3)
C2 C24 H24A 109.5
C2 C24 H24B 109.5
H24A C24 H24B 109.5
C2 C24 H24C 109.5
H24A C24 H24C 109.5
H24B C24 H24C 109.5
C26 C25 C27 109.9(3)
C26 C25 Si1 115.9(2)
C27 C25 Si1 112.1(2)
C26 C25 H25 106.1
C27 C25 H25 106.1
Si1 C25 H25 106.1
C25 C26 H26A 109.5
C25 C26 H26B 109.5
H26A C26 H26B 109.5
C25 C26 H26C 109.5
H26A C26 H26C 109.5
H26B C26 H26C 109.5
C25 C27 H27A 109.5
C25 C27 H27B 109.5
H27A C27 H27B 109.5
C25 C27 H27C 109.5
H27A C27 H27C 109.5
H27B C27 H27C 109.5
C29 C28 C30 110.1(3)
C29 C28 Si1 112.16(19)
C30 C28 Si1 112.1(2)
C29 C28 H28 107.4
C30 C28 H28 107.4
Si1 C28 H28 107.4
C28 C29 H29A 109.5
C28 C29 H29B 109.5
H29A C29 H29B 109.5
C28 C29 H29C 109.5
H29A C29 H29C 109.5
H29B C29 H29C 109.5
C28 C30 H30A 109.5
C28 C30 H30B 109.5
H30A C30 H30B 109.5
C28 C30 H30C 109.5
H30A C30 H30C 109.5
H30B C30 H30C 109.5
C3 C31 C23 113.9(2)
C3 C31 H31 123.1
C23 C31 H31 123.1
C34 C32 C33 111.2(3)
C34 C32 Si2 114.3(2)
C33 C32 Si2 113.3(2)
C34 C32 H32 105.8
C33 C32 H32 105.8
Si2 C32 H32 105.8
C32 C33 H33A 109.5
C32 C33 H33B 109.5
H33A C33 H33B 109.5
C32 C33 H33C 109.5
H33A C33 H33C 109.5
H33B C33 H33C 109.5
C32 C34 H34A 109.5
C32 C34 H34B 109.5
H34A C34 H34B 109.5
C32 C34 H34C 109.5
H34A C34 H34C 109.5
H34B C34 H34C 109.5
C9 C35 H35A 109.5
C9 C35 H35B 109.5
H35A C35 H35B 109.5
C9 C35 H35C 109.5
H35A C35 H35C 109.5
H35B C35 H35C 109.5
C12 C36 H36A 109.5
C12 C36 H36B 109.5
H36A C36 H36B 109.5
C12 C36 H36C 109.5
H36A C36 H36C 109.5
H36B C36 H36C 109.5
C38 C37 H37A 109.5
C38 C37 H37B 109.5
H37A C37 H37B 109.5
C38 C37 H37C 109.5
H37A C37 H37C 109.5
H37B C37 H37C 109.5
C67 C38 C37 111.1(2)
C67 C38 Si4 115.1(2)
C37 C38 Si4 113.4(2)
C67 C38 H38 105.4
C37 C38 H38 105.4
Si4 C38 H38 105.4
C68 C39 S8 110.5(2)
C68 C39 Si4 127.2(2)
S8 C39 Si4 122.10(17)
C60 C40 C41 122.8(3)
C60 C40 S8 110.5(2)
C41 C40 S8 126.6(2)
C42 C41 C40 119.4(3)
C42 C41 H41 120.3
C40 C41 H41 120.3
C41 C42 C56 119.6(2)
C41 C42 C43 120.8(2)
C56 C42 C43 119.6(3)
C50 C43 C42 129.7(3)
C50 C43 S6 110.1(2)
C42 C43 S6 120.2(2)
C55 C44 S6 108.5(2)
C55 C44 Si3 128.7(2)
S6 C44 Si3 122.79(16)
C46 C45 C72 111.4(2)
C46 C45 Si3 111.78(19)
C72 C45 Si3 111.8(2)
C46 C45 H45 107.2
C72 C45 H45 107.2
Si3 C45 H45 107.2
C45 C46 H46A 109.5
C45 C46 H46B 109.5
H46A C46 H46B 109.5
C45 C46 H46C 109.5
H46A C46 H46C 109.5
H46B C46 H46C 109.5
C48 C47 H47A 109.5
C48 C47 H47B 109.5
H47A C47 H47B 109.5
C48 C47 H47C 109.5
H47A C47 H47C 109.5
H47B C47 H47C 109.5
C49 C48 C47 109.9(3)
C49 C48 Si3 115.3(2)
C47 C48 Si3 113.4(2)
C49 C48 H48 105.8
C47 C48 H48 105.8
Si3 C48 H48 105.8
C48 C49 H49A 109.5
C48 C49 H49B 109.5
H49A C49 H49B 109.5
C48 C49 H49C 109.5
H49A C49 H49C 109.5
H49B C49 H49C 109.5
C51' C50 C43 123(4)
C51' C50 C55 124(4)
C43 C50 C55 112.4(2)
C43 C50 C51 126.1(5)
C55 C50 C51 121.5(5)
C44 C55 C50 114.8(2)
C44 C55 H55 122.6
C50 C55 H55 122.6
C57 C56 C42 120.0(3)
C57 C56 C59 111.2(2)
C42 C56 C59 128.8(2)
C56 C57 C60 121.0(3)
C56 C57 S7 111.7(2)
C60 C57 S7 127.2(2)
C59 C58 S7 112.3(2)
C59 C58 H58 123.9
S7 C58 H58 123.9
C58 C59 C56 113.5(3)
C58 C59 H59 123.3
C56 C59 H59 123.3
C40 C60 C57 117.2(2)
C40 C60 C68 112.4(3)
C57 C60 C68 130.3(3)
C63 C61 C62 110.3(3)
C63 C61 Si4 111.6(2)
C62 C61 Si4 113.4(2)
C63 C61 H61 107.0
C62 C61 H61 107.0
Si4 C61 H61 107.0
C61 C62 H62A 109.5
C61 C62 H62B 109.5
H62A C62 H62B 109.5
C61 C62 H62C 109.5
H62A C62 H62C 109.5
H62B C62 H62C 109.5
C61 C63 H63A 109.5
C61 C63 H63B 109.5
H63A C63 H63B 109.5
C61 C63 H63C 109.5
H63A C63 H63C 109.5
H63B C63 H63C 109.5
C65 C64 C66 109.3(3)
C65 C64 Si4 114.8(2)
C66 C64 Si4 114.0(2)
C65 C64 H64 106.0
C66 C64 H64 106.0
Si4 C64 H64 106.0
C64 C65 H65A 109.5
C64 C65 H65B 109.5
H65A C65 H65B 109.5
C64 C65 H65C 109.5
H65A C65 H65C 109.5
H65B C65 H65C 109.5
C64 C66 H66A 109.5
C64 C66 H66B 109.5
H66A C66 H66B 109.5
C64 C66 H66C 109.5
H66A C66 H66C 109.5
H66B C66 H66C 109.5
C38 C67 H67A 109.5
C38 C67 H67B 109.5
H67A C67 H67B 109.5
C38 C67 H67C 109.5
H67A C67 H67C 109.5
H67B C67 H67C 109.5
C39 C68 C60 113.8(2)
C39 C68 H68 123.1
C60 C68 H68 123.1
C71 C69 C70 111.7(3)
C71 C69 Si3 112.2(2)
C70 C69 Si3 115.1(2)
C71 C69 H69 105.7
C70 C69 H69 105.7
Si3 C69 H69 105.7
C69 C70 H70A 109.5
C69 C70 H70B 109.5
H70A C70 H70B 109.5
C69 C70 H70C 109.5
H70A C70 H70C 109.5
H70B C70 H70C 109.5
C69 C71 H71A 109.5
C69 C71 H71B 109.5
H71A C71 H71B 109.5
C69 C71 H71C 109.5
H71A C71 H71C 109.5
H71B C71 H71C 109.5
C45 C72 H72A 109.5
C45 C72 H72B 109.5
H72A C72 H72B 109.5
C45 C72 H72C 109.5
H72A C72 H72C 109.5
H72B C72 H72C 109.5
C7 S1 C8 93.71(13)
C16 S2 C15 92.30(16)
C4 S3 C3 93.15(13)
C20 S4 C21 90.99(14)
C43 S6 C44 94.11(13)
C57 S7 C58 91.31(14)
C40 S8 C39 92.72(13)
C3 Si1 C2 105.97(13)
C3 Si1 C25 108.34(13)
C2 Si1 C25 116.90(14)
C3 Si1 C28 107.31(13)
C2 Si1 C28 108.23(13)
C25 Si1 C28 109.67(14)
C8 Si2 C32 106.91(13)
C8 Si2 C12 107.32(13)
C32 Si2 C12 116.70(14)
C8 Si2 C9 108.20(13)
C32 Si2 C9 108.79(14)
C12 Si2 C9 108.63(14)
C44 Si3 C45 108.59(13)
C44 Si3 C69 106.71(13)
C45 Si3 C69 107.90(13)
C44 Si3 C48 107.41(12)
C45 Si3 C48 108.95(13)
C69 Si3 C48 117.02(14)
C39 Si4 C61 108.36(13)
C39 Si4 C64 107.88(13)
C61 Si4 C64 108.60(15)
C39 Si4 C38 105.30(13)
C61 Si4 C38 108.98(13)
C64 Si4 C38 117.38(14)
C51 S5 C52 91.9(2)
C54 C51 C50 127.1(6)
C54 C51 S5 110.6(5)
C50 C51 S5 122.2(4)
C53 C52 S5 111.4(4)
C53 C52 H52 124.3
S5 C52 H52 124.3
C52 C53 C54 112.6(6)
C52 C53 H53 123.7
C54 C53 H53 123.7
C51 C54 C53 113.4(8)
C51 C54 H54 123.3
C53 C54 H54 123.3
C52' S5' C51' 92.5(13)
C50 C51' C54' 130(2)
C50 C51' S5' 121(2)
C54' C51' S5' 109.4(16)
C53' C52' S5' 111.4(19)
C53' C52' H52' 124.3
S5' C52' H52' 124.3
C52' C53' C54' 112(2)
C52' C53' H53' 124.2
C54' C53' H53' 124.2
C51' C54' C53' 115(2)
C51' C54' H54' 122.7
C53' C54' H54' 122.7

loop_
_geom_bond_atom_site_label_1
_geom_bond_atom_site_label_2
_geom_bond_distance
C1 C2 1.556(4)
C1 H1A 0.9800
C1 H1B 0.9800
C1 H1C 0.9800
C2 C24 1.547(4)
C2 Si1 1.884(3)
C2 H2 1.0000
C3 C31 1.373(4)
C3 S3 1.742(3)
C3 Si1 1.881(3)
C4 C23 1.407(4)
C4 C5 1.408(4)
C4 S3 1.734(3)
C5 C6 1.377(4)
C5 H5 0.9500
C6 C19 1.430(4)
C6 C7 1.492(3)
C7 C13 1.360(4)
C7 S1 1.730(3)
C8 C14 1.365(4)
C8 S1 1.739(3)
C8 Si2 1.875(3)
C9 C10 1.512(4)
C9 C35 1.522(4)
C9 Si2 1.889(3)
C9 H9 1.0000
C10 H10A 0.9800
C10 H10B 0.9800
C10 H10C 0.9800
C11 C12 1.535(5)
C11 H11A 0.9800
C11 H11B 0.9800
C11 H11C 0.9800
C12 C36 1.531(4)
C12 Si2 1.876(3)
C12 H12 1.0000
C13 C14 1.434(4)
C13 C15 1.472(4)
C14 H14 0.9500
C15 C18 1.363(4)
C15 S2 1.724(3)
C16 C17 1.362(5)
C16 S2 1.708(3)
C16 H16 0.9500
C17 C18 1.411(4)
C17 H17 0.9500
C18 H18 0.9500
C19 C20 1.410(3)
C19 C22 1.412(4)
C20 C23 1.412(4)
C20 S4 1.725(3)
C21 C22 1.355(4)
C21 S4 1.737(3)
C21 H21 0.9500
C22 H22 0.9500
C23 C31 1.429(4)
C24 H24A 0.9800
C24 H24B 0.9800
C24 H24C 0.9800
C25 C26 1.519(5)
C25 C27 1.550(4)
C25 Si1 1.891(3)
C25 H25 1.0000
C26 H26A 0.9800
C26 H26B 0.9800
C26 H26C 0.9800
C27 H27A 0.9800
C27 H27B 0.9800
C27 H27C 0.9800
C28 C29 1.526(4)
C28 C30 1.541(4)
C28 Si1 1.894(3)
C28 H28 1.0000
C29 H29A 0.9800
C29 H29B 0.9800
C29 H29C 0.9800
C30 H30A 0.9800
C30 H30B 0.9800
C30 H30C 0.9800
C31 H31 0.9500
C32 C34 1.522(4)
C32 C33 1.532(4)
C32 Si2 1.876(3)
C32 H32 1.0000
C33 H33A 0.9800
C33 H33B 0.9800
C33 H33C 0.9800
C34 H34A 0.9800
C34 H34B 0.9800
C34 H34C 0.9800
C35 H35A 0.9800
C35 H35B 0.9800
C35 H35C 0.9800
C36 H36A 0.9800
C36 H36B 0.9800
C36 H36C 0.9800
C37 C38 1.541(4)
C37 H37A 0.9800
C37 H37B 0.9800
C37 H37C 0.9800
C38 C67 1.533(4)
C38 Si4 1.892(3)
C38 H38 1.0000
C39 C68 1.374(4)
C39 S8 1.746(3)
C39 Si4 1.881(3)
C40 C60 1.401(4)
C40 C41 1.410(4)
C40 S8 1.735(3)
C41 C42 1.380(4)
C41 H41 0.9500
C42 C56 1.427(4)
C42 C43 1.483(3)
C43 C50 1.375(4)
C43 S6 1.724(3)
C44 C55 1.373(4)
C44 S6 1.733(3)
C44 Si3 1.875(3)
C45 C46 1.534(4)
C45 C72 1.535(4)
C45 Si3 1.888(3)
C45 H45 1.0000
C46 H46A 0.9800
C46 H46B 0.9800
C46 H46C 0.9800
C47 C48 1.537(4)
C47 H47A 0.9800
C47 H47B 0.9800
C47 H47C 0.9800
C48 C49 1.530(4)
C48 Si3 1.896(3)
C48 H48 1.0000
C49 H49A 0.9800
C49 H49B 0.9800
C49 H49C 0.9800
C50 C51' 1.37(3)
C50 C55 1.428(4)
C50 C51 1.489(5)
C55 H55 0.9500
C56 C57 1.404(4)
C56 C59 1.432(4)
C57 C60 1.412(4)
C57 S7 1.724(3)
C58 C59 1.349(4)
C58 S7 1.739(3)
C58 H58 0.9500
C59 H59 0.9500
C60 C68 1.432(4)
C61 C63 1.534(4)
C61 C62 1.542(4)
C61 Si4 1.887(3)
C61 H61 1.0000
C62 H62A 0.9800
C62 H62B 0.9800
C62 H62C 0.9800
C63 H63A 0.9800
C63 H63B 0.9800
C63 H63C 0.9800
C64 C65 1.521(5)
C64 C66 1.542(4)
C64 Si4 1.888(3)
C64 H64 1.0000
C65 H65A 0.9800
C65 H65B 0.9800
C65 H65C 0.9800
C66 H66A 0.9800
C66 H66B 0.9800
C66 H66C 0.9800
C67 H67A 0.9800
C67 H67B 0.9800
C67 H67C 0.9800
C68 H68 0.9500
C69 C71 1.523(4)
C69 C70 1.525(4)
C69 Si3 1.889(3)
C69 H69 1.0000
C70 H70A 0.9800
C70 H70B 0.9800
C70 H70C 0.9800
C71 H71A 0.9800
C71 H71B 0.9800
C71 H71C 0.9800
C72 H72A 0.9800
C72 H72B 0.9800
C72 H72C 0.9800
S5 C51 1.718(6)
S5 C52 1.721(4)
C51 C54 1.373(11)
C52 C53 1.365(6)
C52 H52 0.9500
C53 C54 1.402(12)
C53 H53 0.9500
C54 H54 0.9500
S5' C52' 1.715(19)
S5' C51' 1.72(2)
C51' C54' 1.37(2)
C52' C53' 1.361(18)
C52' H52' 0.9500
C53' C54' 1.40(2)
C53' H53' 0.9500
C54' H54' 0.9500
